data_2015947
loop_
_publ_author_name
'Cisnetti, Federico'
'Guillot, Regis'
'Th\'erisod, Michel'
'Policar, Clotilde'

_publ_section_title
;Diaqua[methyl
 4-<i>O</i>-benzyl-2,3,6-tri-<i>O</i>-(2-picolyl)-\a-<small>D</small>-mannopyranoside]cobalt(II)
 bis(perchlorate) monohydrate: partial coordination of a ligand derived from
 <small>D</small>-mannose
;
_journal_coeditor_code GD3097
_journal_issue 5
_journal_name_full 'Acta Crystallographica Section C'
_journal_page_first m201
_journal_page_last m203
_journal_paper_doi 10.1107/S0108270107013522
_journal_volume 63
_journal_year 2007
_chemical_formula_iupac '[Co (C32 H35 N3 O6) (H2 O)2] (Cl O4)2, H2 O'
_chemical_formula_moiety 'C32 H39 Co N3 O8, 2(Cl O4), H2 O'
_chemical_formula_sum 'C32 H41 Cl2 Co N3 O17'
_chemical_formula_weight 869.51
_chemical_name_systematic
;Diaqua[methyl
 4-O-benzyl-2,3,6-tri-O-(2-picolyl)-\a-D-mannopyranoside]cobalt(II)
bis(perchlorate)
 monohydrate
;
_space_group_IT_number 19
_symmetry_cell_setting orthorhombic
_symmetry_space_group_name_Hall 'P 2ac 2ab'
_symmetry_space_group_name_H-M 'P 21 21 21'
_atom_sites_solution_hydrogens geom
_atom_sites_solution_primary direct
_atom_sites_solution_secondary difmap
_audit_creation_method SHELXL-97
_cell_angle_alpha 90.00
_cell_angle_beta 90.00
_cell_angle_gamma 90.00
_cell_formula_units_Z 4
_cell_length_a 10.7451(4)
_cell_length_b 11.0327(4)
_cell_length_c 31.2265(12)
_cell_measurement_reflns_used 8814
_cell_measurement_temperature 100.0(10)
_cell_measurement_theta_max 32.13
_cell_measurement_theta_min 2.26
_cell_volume 3701.8(2)
_computing_cell_refinement 'SAINT (Bruker, 2001)'
_computing_data_collection 'SMART (Bruker, 2001)'
_computing_data_reduction SAINT
_computing_molecular_graphics
;  ORTEP-3.2 (Brueggemann & Schmid, 1990) and
   Mercury (Macrae <i>et al.</i>,  2006)
;
_computing_publication_material SHELXTL
_computing_structure_refinement SHELXTL
_computing_structure_solution 'SHELXTL (Bruker, 2001)'
_diffrn_ambient_temperature 100.0(10)
_diffrn_measured_fraction_theta_full 0.991
_diffrn_measured_fraction_theta_max 0.622
_diffrn_measurement_device_type 'Bruker SMART CCD area-detector'
_diffrn_measurement_method '\f and \w'
_diffrn_radiation_monochromator graphite
_diffrn_radiation_type MoK\a
_diffrn_radiation_wavelength 0.71073
_diffrn_reflns_av_R_equivalents 0.0230
_diffrn_reflns_av_sigmaI/netI 0.0490
_diffrn_reflns_limit_h_max 17
_diffrn_reflns_limit_h_min -17
_diffrn_reflns_limit_k_max 17
_diffrn_reflns_limit_k_min -17
_diffrn_reflns_limit_l_max 50
_diffrn_reflns_limit_l_min -50
_diffrn_reflns_number 18042
_diffrn_reflns_theta_full 25.00
_diffrn_reflns_theta_max 34.82
_diffrn_reflns_theta_min 1.96
_diffrn_standards_decay_% 0
_diffrn_standards_number 0
_exptl_absorpt_coefficient_mu 0.688
_exptl_absorpt_correction_T_max 0.923
_exptl_absorpt_correction_T_min 0.852
_exptl_absorpt_correction_type psi-scan
_exptl_absorpt_process_details '(SADABS; Bruker, 2000)'
_exptl_crystal_colour pink
_exptl_crystal_density_diffrn 1.560
_exptl_crystal_density_method 'not measured'
_exptl_crystal_description plate
_exptl_crystal_F_000 1804
_exptl_crystal_size_max 0.280
_exptl_crystal_size_mid 0.170
_exptl_crystal_size_min 0.110
_refine_diff_density_max 0.466
_refine_diff_density_min -0.337
_refine_ls_abs_structure_details 'Flack (1983), 538 Friedel pairs???'
_refine_ls_abs_structure_Flack 0.015(8)
_refine_ls_extinction_method none
_refine_ls_goodness_of_fit_ref 1.001
_refine_ls_hydrogen_treatment mixed
_refine_ls_matrix_type full
_refine_ls_number_parameters 520
_refine_ls_number_reflns 9372
_refine_ls_number_restraints 6
_refine_ls_restrained_S_all 1.002
_refine_ls_R_factor_all 0.0377
_refine_ls_R_factor_gt 0.0317
_refine_ls_shift/su_max 0.003
_refine_ls_shift/su_mean 0.000
_refine_ls_structure_factor_coef Fsqd
_refine_ls_weighting_details 'calc w=1/[\s^2^(Fo^2^)+(0.0337P)^2^] where P=(Fo^2^+2Fc^2^)/3'
_refine_ls_weighting_scheme calc
_refine_ls_wR_factor_gt 0.0686
_refine_ls_wR_factor_ref 0.0702
_reflns_number_gt 8339
_reflns_number_total 9372
_reflns_threshold_expression I>2\s(I)
_cod_data_source_file gd3097.cif
_cod_data_source_block I
_cod_database_code 2015947
_cod_database_fobs_code 2015947

loop_
_symmetry_equiv_pos_as_xyz
'x, y, z'
'-x+1/2, -y, z+1/2'
'-x, y+1/2, -z+1/2'
'x+1/2, -y+1/2, -z'

loop_
_atom_site_type_symbol
_atom_site_label
_atom_site_fract_x
_atom_site_fract_y
_atom_site_fract_z
_atom_site_U_iso_or_equiv
_atom_site_adp_type
_atom_site_calc_flag
_atom_site_refinement_flags
_atom_site_occupancy
Co Co 0.98900(2) 0.39337(2) 0.903722(7) 0.01187(6) Uani d . 1
O O2 1.17911(11) 0.34104(12) 0.88488(4) 0.0126(3) Uani d . 1
O O3 0.99042(11) 0.19826(12) 0.91043(4) 0.0149(3) Uani d . 1
N N2 1.08415(14) 0.55680(14) 0.90129(5) 0.0129(3) Uani d . 1
N N3 1.02955(14) 0.36867(15) 0.97002(5) 0.0144(3) Uani d . 1
C C1 1.31317(17) 0.17386(18) 0.86361(6) 0.0139(4) Uani d . 1
H H1 1.3847 0.2287 0.8653 0.017 Uiso calc R 1
C C2 1.21299(17) 0.21766(17) 0.89466(6) 0.0130(4) Uani d . 1
H H2 1.2438 0.2124 0.9241 0.016 Uiso calc R 1
C C3 1.09546(16) 0.14016(18) 0.88970(6) 0.0126(4) Uani d . 1
H H3 1.1100 0.0617 0.9036 0.015 Uiso calc R 1
C C4 1.05712(16) 0.11731(17) 0.84325(6) 0.0124(4) Uani d . 1
H H4 1.0121 0.1876 0.8319 0.015 Uiso calc R 1
C C5 1.16878(17) 0.08796(18) 0.81475(6) 0.0138(4) Uani d . 1
H H5 1.1991 0.0068 0.8221 0.017 Uiso calc R 1
O O5 1.26782(11) 0.17277(12) 0.82100(4) 0.0142(3) Uani d . 1
O O1 1.34933(12) 0.05863(13) 0.87826(4) 0.0168(3) Uani d . 1
C C10 1.45202(19) 0.0095(2) 0.85461(7) 0.0238(5) Uani d . 1
H H10A 1.4728 -0.0690 0.8657 0.036 Uiso calc R 1
H H10B 1.5226 0.0624 0.8573 0.036 Uiso calc R 1
H H10C 1.4295 0.0024 0.8250 0.036 Uiso calc R 1
C C20 1.26698(16) 0.42961(17) 0.90017(7) 0.0159(4) Uani d . 1
H H20A 1.3432 0.4254 0.8836 0.019 Uiso calc R 1
H H20B 1.2869 0.4143 0.9300 0.019 Uiso calc R 1
C C21 1.20834(17) 0.55230(18) 0.89543(6) 0.0128(4) Uani d . 1
C C22 1.27751(18) 0.65506(19) 0.88673(6) 0.0167(4) Uani d . 1
H H22 1.3631 0.6499 0.8827 0.020 Uiso calc R 1
C C23 1.21777(19) 0.76510(19) 0.88407(6) 0.0185(4) Uani d . 1
H H23 1.2629 0.8354 0.8787 0.022 Uiso calc R 1
C C24 1.08984(19) 0.77055(19) 0.88950(6) 0.0182(4) Uani d . 1
H H24 1.0476 0.8439 0.8875 0.022 Uiso calc R 1
C C25 1.02702(18) 0.66410(18) 0.89794(6) 0.0163(4) Uani d . 1
H H25 0.9411 0.6671 0.9015 0.020 Uiso calc R 1
C C30 0.96647(19) 0.16280(19) 0.95408(6) 0.0201(4) Uani d . 1
H H30A 1.0052 0.0849 0.9596 0.024 Uiso calc R 1
H H30B 0.8775 0.1538 0.9583 0.024 Uiso calc R 1
C C31 1.01628(17) 0.25516(17) 0.98536(6) 0.0155(4) Uani d . 1
C C32 1.04166(19) 0.2264(2) 1.02748(6) 0.0214(4) Uani d . 1
H H32 1.0340 0.1469 1.0371 0.026 Uiso calc R 1
C C33 1.0786(2) 0.3174(2) 1.05517(6) 0.0246(5) Uani d . 1
H H33 1.0960 0.3001 1.0837 0.030 Uiso calc R 1
C C34 1.08928(19) 0.4340(2) 1.03986(6) 0.0235(5) Uani d . 1
H H34 1.1118 0.4970 1.0581 0.028 Uiso calc R 1
C C35 1.06587(18) 0.45603(19) 0.99690(6) 0.0176(4) Uani d . 1
H H35 1.0758 0.5343 0.9864 0.021 Uiso calc R 1
O O4 0.97910(12) 0.01225(12) 0.84241(4) 0.0145(3) Uani d . 1
C C40 0.84985(18) 0.0362(2) 0.83586(8) 0.0265(5) Uani d . 1
H H40A 0.8344 0.0556 0.8060 0.032 Uiso calc R 1
H H40B 0.8238 0.1045 0.8532 0.032 Uiso calc R 1
C C41 0.77806(17) -0.07672(19) 0.84855(7) 0.0177(4) Uani d . 1
C C42 0.77602(18) -0.1130(2) 0.89067(7) 0.0242(5) Uani d . 1
H H42 0.8190 -0.0683 0.9111 0.029 Uiso calc R 1
C C43 0.7114(2) -0.2144(2) 0.90281(8) 0.0299(5) Uani d . 1
H H43 0.7095 -0.2374 0.9315 0.036 Uiso calc R 1
C C44 0.64899(19) -0.2823(2) 0.87254(8) 0.0267(5) Uani d . 1
H H44 0.6058 -0.3513 0.8810 0.032 Uiso calc R 1
C C45 0.6496(2) -0.2494(2) 0.82996(8) 0.0285(5) Uani d . 1
H H45 0.6075 -0.2955 0.8097 0.034 Uiso calc R 1
C C46 0.71592(18) -0.1437(2) 0.81774(7) 0.0254(5) Uani d . 1
H H46 0.7176 -0.1196 0.7892 0.031 Uiso calc R 1
C C6 1.13522(19) 0.08950(18) 0.76772(6) 0.0168(4) Uani d . 1
H H6A 1.2082 0.0712 0.7506 0.020 Uiso calc R 1
H H6B 1.0726 0.0284 0.7619 0.020 Uiso calc R 1
O O6 1.08859(13) 0.20624(13) 0.75665(4) 0.0175(3) Uani d . 1
C C60 1.03143(18) 0.2070(2) 0.71517(6) 0.0185(4) Uani d . 1
H H60A 1.0809 0.1587 0.6956 0.022 Uiso calc R 1
H H60B 1.0288 0.2893 0.7043 0.022 Uiso calc R 1
C C61 0.90157(18) 0.15679(19) 0.71718(6) 0.0156(4) Uani d . 1
C C62 0.8045(2) 0.2270(2) 0.73174(6) 0.0196(4) Uani d . 1
H H62 0.8185 0.3070 0.7398 0.024 Uiso calc R 1
C C63 0.6860(2) 0.1782(2) 0.73438(6) 0.0224(5) Uani d . 1
H H63 0.6193 0.2251 0.7436 0.027 Uiso calc R 1
C C64 0.66924(19) 0.0581(2) 0.72291(6) 0.0225(5) Uani d . 1
H H64 0.5910 0.0223 0.7246 0.027 Uiso calc R 1
C C65 0.77089(18) -0.0079(2) 0.70881(6) 0.0185(4) Uani d . 1
H H65 0.7592 -0.0886 0.7012 0.022 Uiso calc R 1
N N6 0.88551(15) 0.03938(16) 0.70558(5) 0.0151(3) Uani d . 1
Cl Cl1 0.44449(4) 0.64749(5) 0.985683(15) 0.01955(10) Uani d . 1
O O10 0.32285(14) 0.60827(19) 0.99799(5) 0.0388(4) Uani d . 1
O O11 0.48988(15) 0.57257(13) 0.95138(4) 0.0267(3) Uani d . 1
O O12 0.52842(15) 0.63598(17) 1.02178(5) 0.0343(4) Uani d . 1
O O13 0.44105(17) 0.77148(15) 0.97145(6) 0.0363(4) Uani d . 1
O O31 0.94868(13) 0.40168(14) 0.83976(4) 0.0161(3) Uani d D 1
H H31A 1.005(2) 0.451(2) 0.8213(8) 0.042(7) Uiso d D 1
H H31B 0.883(2) 0.402(3) 0.8312(9) 0.046(9) Uiso d D 1
O O32 0.81129(13) 0.43422(15) 0.92229(5) 0.0213(3) Uani d D 1
H H33B 0.819(2) 0.592(3) 1.0069(10) 0.050(9) Uiso d D 1
H H33A 0.685(2) 0.573(3) 1.0003(10) 0.067(11) Uiso d D 1
O O33 0.76934(17) 0.54335(18) 0.99747(6) 0.0332(4) Uani d D 1
H H32B 0.805(3) 0.474(3) 0.9470(10) 0.071(11) Uiso d D 1
H H32A 0.744(2) 0.441(3) 0.9060(9) 0.075(11) Uiso d D 1
Cl Cl2 0.61570(4) 0.36496(4) 0.831902(14) 0.01515(10) Uani d . 1
O O20 0.50671(14) 0.34335(17) 0.80738(5) 0.0320(4) Uani d . 1
O O21 0.67630(17) 0.25132(16) 0.84093(5) 0.0381(4) Uani d . 1
O O22 0.58292(13) 0.42090(15) 0.87230(5) 0.0254(3) Uani d . 1
O O23 0.70104(16) 0.44134(17) 0.80921(5) 0.0333(4) Uani d . 1

loop_
_atom_site_aniso_label
_atom_site_aniso_U_11
_atom_site_aniso_U_22
_atom_site_aniso_U_33
_atom_site_aniso_U_12
_atom_site_aniso_U_13
_atom_site_aniso_U_23
Co 0.01213(11) 0.01141(12) 0.01208(11) -0.00042(10) 0.00096(10) 0.00056(10)
O2 0.0132(6) 0.0080(6) 0.0165(6) -0.0001(5) -0.0011(5) -0.0009(5)
O3 0.0161(6) 0.0144(6) 0.0144(6) 0.0000(6) 0.0050(5) 0.0012(5)
N2 0.0155(7) 0.0117(8) 0.0114(7) -0.0008(6) -0.0014(6) -0.0011(7)
N3 0.0128(7) 0.0170(8) 0.0134(7) 0.0001(6) 0.0025(6) 0.0018(6)
C1 0.0115(8) 0.0131(10) 0.0170(9) 0.0011(7) -0.0026(7) -0.0001(8)
C2 0.0146(8) 0.0100(9) 0.0144(9) -0.0007(7) -0.0028(7) 0.0010(8)
C3 0.0137(8) 0.0108(9) 0.0134(8) 0.0004(7) 0.0010(7) 0.0000(7)
C4 0.0133(8) 0.0090(9) 0.0149(8) -0.0014(8) -0.0014(7) 0.0006(7)
C5 0.0156(8) 0.0100(10) 0.0158(9) -0.0003(7) -0.0016(7) -0.0010(8)
O5 0.0141(6) 0.0144(7) 0.0142(6) -0.0016(5) -0.0005(5) -0.0013(5)
O1 0.0163(6) 0.0130(7) 0.0212(7) 0.0033(6) -0.0015(5) 0.0008(6)
C10 0.0180(9) 0.0198(11) 0.0335(12) 0.0071(9) -0.0014(9) -0.0044(9)
C20 0.0120(8) 0.0126(10) 0.0231(10) -0.0017(7) -0.0027(8) 0.0001(8)
C21 0.0159(9) 0.0121(9) 0.0104(9) -0.0002(7) -0.0016(7) -0.0009(7)
C22 0.0178(9) 0.0169(10) 0.0156(9) -0.0043(8) -0.0029(8) 0.0018(8)
C23 0.0261(10) 0.0143(11) 0.0151(9) -0.0045(9) -0.0028(8) 0.0020(8)
C24 0.0288(11) 0.0120(10) 0.0138(9) 0.0023(8) -0.0021(8) 0.0004(8)
C25 0.0184(9) 0.0174(10) 0.0130(9) 0.0034(8) 0.0008(7) -0.0001(7)
C30 0.0284(11) 0.0175(10) 0.0145(9) -0.0051(9) 0.0074(8) 0.0028(8)
C31 0.0131(8) 0.0168(9) 0.0166(9) 0.0001(8) 0.0056(8) 0.0024(7)
C32 0.0245(10) 0.0199(11) 0.0197(10) 0.0036(9) 0.0048(8) 0.0068(9)
C33 0.0296(11) 0.0329(13) 0.0113(9) 0.0011(10) -0.0028(8) 0.0036(9)
C34 0.0272(11) 0.0276(12) 0.0157(10) -0.0046(10) -0.0022(8) -0.0028(9)
C35 0.0185(9) 0.0164(10) 0.0179(9) -0.0012(8) 0.0012(8) 0.0008(8)
O4 0.0122(6) 0.0108(6) 0.0204(7) -0.0013(5) -0.0025(5) -0.0004(5)
C40 0.0156(9) 0.0233(12) 0.0406(13) -0.0020(9) -0.0050(9) 0.0097(11)
C41 0.0129(9) 0.0137(10) 0.0265(10) 0.0028(8) 0.0016(8) 0.0004(8)
C42 0.0201(9) 0.0273(12) 0.0253(10) 0.0059(10) 0.0014(8) -0.0022(10)
C43 0.0246(10) 0.0322(13) 0.0328(12) 0.0073(10) 0.0054(10) 0.0083(12)
C44 0.0177(10) 0.0139(11) 0.0485(14) 0.0006(9) 0.0071(9) 0.0065(11)
C45 0.0217(10) 0.0251(12) 0.0388(13) 0.0020(9) 0.0009(10) -0.0112(11)
C46 0.0183(10) 0.0360(14) 0.0220(10) 0.0039(10) 0.0021(8) -0.0001(10)
C6 0.0203(9) 0.0149(10) 0.0153(9) 0.0011(8) -0.0001(7) -0.0028(8)
O6 0.0243(7) 0.0142(7) 0.0139(6) -0.0016(6) -0.0043(6) 0.0000(6)
C60 0.0218(10) 0.0216(11) 0.0121(8) -0.0027(9) -0.0009(7) 0.0032(8)
C61 0.0197(9) 0.0187(11) 0.0084(8) -0.0013(8) -0.0004(7) 0.0026(8)
C62 0.0282(11) 0.0156(11) 0.0150(9) 0.0013(9) -0.0010(8) -0.0002(8)
C63 0.0230(10) 0.0283(13) 0.0160(10) 0.0084(9) -0.0009(8) -0.0003(9)
C64 0.0193(10) 0.0325(13) 0.0157(10) -0.0038(9) 0.0014(8) -0.0006(9)
C65 0.0244(10) 0.0198(11) 0.0112(9) -0.0038(9) -0.0001(8) -0.0024(8)
N6 0.0187(8) 0.0168(9) 0.0097(7) -0.0007(7) 0.0004(7) -0.0008(7)
Cl1 0.0206(2) 0.0211(3) 0.0169(2) -0.0027(2) 0.00122(18) -0.0017(2)
O10 0.0261(8) 0.0573(13) 0.0330(9) -0.0124(9) 0.0040(7) 0.0075(9)
O11 0.0393(9) 0.0215(8) 0.0192(7) 0.0055(8) -0.0022(7) -0.0049(6)
O12 0.0316(9) 0.0496(11) 0.0216(7) -0.0008(8) -0.0065(6) -0.0091(8)
O13 0.0429(10) 0.0189(8) 0.0472(11) 0.0017(8) 0.0088(8) -0.0016(8)
O31 0.0133(6) 0.0200(7) 0.0151(6) -0.0022(6) -0.0014(5) 0.0030(6)
O32 0.0140(7) 0.0322(9) 0.0178(7) 0.0022(6) 0.0006(6) -0.0066(7)
O33 0.0255(9) 0.0401(12) 0.0340(10) 0.0024(8) -0.0025(8) -0.0162(8)
Cl2 0.01292(19) 0.0156(2) 0.0169(2) 0.00042(17) 0.00082(17) -0.00004(19)
O20 0.0209(7) 0.0492(10) 0.0259(8) -0.0063(8) -0.0055(7) -0.0013(7)
O21 0.0501(11) 0.0319(10) 0.0324(9) 0.0227(9) -0.0003(8) 0.0034(8)
O22 0.0260(8) 0.0290(9) 0.0212(7) 0.0004(7) 0.0050(6) -0.0083(7)
O23 0.0328(9) 0.0366(10) 0.0305(9) -0.0104(8) 0.0107(7) 0.0048(8)

loop_
_atom_type_symbol
_atom_type_description
_atom_type_scat_dispersion_real
_atom_type_scat_dispersion_imag
_atom_type_scat_source
C C 0.0031 0.0016 'International Tables Vol C Tables 4.2.6.8 and 6.1.1.4'
H H 0.0000 0.0000 'International Tables Vol C Tables 4.2.6.8 and 6.1.1.4'
N N 0.0061 0.0033 'International Tables Vol C Tables 4.2.6.8 and 6.1.1.4'
O O 0.0109 0.0061 'International Tables Vol C Tables 4.2.6.8 and 6.1.1.4'
Cl Cl 0.1495 0.1591 'International Tables Vol C Tables 4.2.6.8 and 6.1.1.4'
Co Co 0.3523 0.9758 'International Tables Vol C Tables 4.2.6.8 and 6.1.1.4'

loop_
_geom_angle_atom_site_label_1
_geom_angle_atom_site_label_2
_geom_angle_atom_site_label_3
_geom_angle
_geom_angle_publ_flag
O31 Co O32 93.96(6) y
O31 Co N2 91.70(6) y
O32 Co N2 106.19(6) y
O31 Co N3 175.22(7) y
O32 Co N3 86.78(6) y
N2 Co N3 92.63(6) y
O31 Co O3 98.08(5) y
O32 Co O3 101.44(6) y
N2 Co O3 149.92(6) y
N3 Co O3 77.14(6) y
O31 Co O2 86.99(5) y
O32 Co O2 177.41(6) y
N2 Co O2 76.17(5) y
N3 Co O2 92.08(5) y
O3 Co O2 76.02(5) y
C20 O2 C2 113.89(13) ?
C20 O2 Co 109.97(10) ?
C2 O2 Co 115.15(10) ?
C30 O3 C3 116.17(14) ?
C30 O3 Co 111.13(11) ?
C3 O3 Co 113.71(11) ?
C25 N2 C21 118.45(17) ?
C25 N2 Co 123.09(12) ?
C21 N2 Co 117.44(13) ?
C35 N3 C31 118.52(16) ?
C35 N3 Co 125.26(13) ?
C31 N3 Co 116.22(12) ?
O1 C1 O5 113.14(15) ?
O1 C1 C2 105.92(15) ?
O5 C1 C2 110.87(14) ?
O1 C1 H1 108.9 ?
O5 C1 H1 108.9 ?
C2 C1 H1 108.9 ?
O2 C2 C1 110.02(15) ?
O2 C2 C3 107.29(14) ?
C1 C2 C3 109.89(15) ?
O2 C2 H2 109.9 ?
C1 C2 H2 109.9 ?
C3 C2 H2 109.9 ?
O3 C3 C4 106.65(14) ?
O3 C3 C2 110.46(15) ?
C4 C3 C2 114.19(15) ?
O3 C3 H3 108.5 ?
C4 C3 H3 108.5 ?
C2 C3 H3 108.5 ?
O4 C4 C5 106.12(14) ?
O4 C4 C3 107.99(15) ?
C5 C4 C3 112.08(14) ?
O4 C4 H4 110.2 ?
C5 C4 H4 110.2 ?
C3 C4 H4 110.2 ?
O5 C5 C6 107.61(15) ?
O5 C5 C4 111.46(15) ?
C6 C5 C4 112.08(15) ?
O5 C5 H5 108.5 ?
C6 C5 H5 108.5 ?
C4 C5 H5 108.5 ?
C1 O5 C5 112.93(14) ?
C1 O1 C10 112.74(16) ?
O1 C10 H10A 109.5 ?
O1 C10 H10B 109.5 ?
H10A C10 H10B 109.5 ?
O1 C10 H10C 109.5 ?
H10A C10 H10C 109.5 ?
H10B C10 H10C 109.5 ?
O2 C20 C21 107.70(14) ?
O2 C20 H20A 110.2 ?
C21 C20 H20A 110.2 ?
O2 C20 H20B 110.2 ?
C21 C20 H20B 110.2 ?
H20A C20 H20B 108.5 ?
N2 C21 C22 121.92(18) ?
N2 C21 C20 115.83(17) ?
C22 C21 C20 122.23(16) ?
C23 C22 C21 118.99(18) ?
C23 C22 H22 120.5 ?
C21 C22 H22 120.5 ?
C22 C23 C24 119.6(2) ?
C22 C23 H23 120.2 ?
C24 C23 H23 120.2 ?
C25 C24 C23 118.13(19) ?
C25 C24 H24 120.9 ?
C23 C24 H24 120.9 ?
N2 C25 C24 122.93(17) ?
N2 C25 H25 118.5 ?
C24 C25 H25 118.5 ?
O3 C30 C31 111.43(15) ?
O3 C30 H30A 109.3 ?
C31 C30 H30A 109.3 ?
O3 C30 H30B 109.3 ?
C31 C30 H30B 109.3 ?
H30A C30 H30B 108.0 ?
N3 C31 C32 122.10(18) ?
N3 C31 C30 115.76(16) ?
C32 C31 C30 122.09(18) ?
C31 C32 C33 119.0(2) ?
C31 C32 H32 120.5 ?
C33 C32 H32 120.5 ?
C34 C33 C32 119.00(19) ?
C34 C33 H33 120.5 ?
C32 C33 H33 120.5 ?
C33 C34 C35 119.0(2) ?
C33 C34 H34 120.5 ?
C35 C34 H34 120.5 ?
N3 C35 C34 122.3(2) ?
N3 C35 H35 118.8 ?
C34 C35 H35 118.8 ?
C40 O4 C4 114.97(15) ?
O4 C40 C41 107.72(16) ?
O4 C40 H40A 110.2 ?
C41 C40 H40A 110.2 ?
O4 C40 H40B 110.2 ?
C41 C40 H40B 110.2 ?
H40A C40 H40B 108.5 ?
C42 C41 C46 120.1(2) ?
C42 C41 C40 119.81(19) ?
C46 C41 C40 120.1(2) ?
C43 C42 C41 120.7(2) ?
C43 C42 H42 119.6 ?
C41 C42 H42 119.6 ?
C42 C43 C44 120.0(2) ?
C42 C43 H43 120.0 ?
C44 C43 H43 120.0 ?
C45 C44 C43 121.0(2) ?
C45 C44 H44 119.5 ?
C43 C44 H44 119.5 ?
C44 C45 C46 118.6(2) ?
C44 C45 H45 120.7 ?
C46 C45 H45 120.7 ?
C41 C46 C45 119.6(2) ?
C41 C46 H46 120.2 ?
C45 C46 H46 120.2 ?
O6 C6 C5 109.26(15) ?
O6 C6 H6A 109.8 ?
C5 C6 H6A 109.8 ?
O6 C6 H6B 109.8 ?
C5 C6 H6B 109.8 ?
H6A C6 H6B 108.3 ?
C6 O6 C60 112.03(15) ?
O6 C60 C61 110.99(15) ?
O6 C60 H60A 109.4 ?
C61 C60 H60A 109.4 ?
O6 C60 H60B 109.4 ?
C61 C60 H60B 109.4 ?
H60A C60 H60B 108.0 ?
N6 C61 C62 121.97(19) ?
N6 C61 C60 117.32(18) ?
C62 C61 C60 120.67(19) ?
C61 C62 C63 119.8(2) ?
C61 C62 H62 120.1 ?
C63 C62 H62 120.1 ?
C62 C63 C64 118.5(2) ?
C62 C63 H63 120.8 ?
C64 C63 H63 120.8 ?
C65 C64 C63 118.8(2) ?
C65 C64 H64 120.6 ?
C63 C64 H64 120.6 ?
N6 C65 C64 123.0(2) ?
N6 C65 H65 118.5 ?
C64 C65 H65 118.5 ?
C65 N6 C61 117.92(18) ?
O10 Cl1 O11 109.65(11) ?
O10 Cl1 O13 110.32(12) ?
O11 Cl1 O13 108.96(10) ?
O10 Cl1 O12 109.48(10) ?
O11 Cl1 O12 108.54(9) ?
O13 Cl1 O12 109.85(11) ?
Co O31 H31A 117.6(15) ?
Co O31 H31B 123(2) ?
H31A O31 H31B 111(2) ?
Co O32 H32B 115(2) ?
Co O32 H32A 128(2) ?
H32B O32 H32A 113(3) ?
H33B O33 H33A 111(2) ?
O20 Cl2 O23 111.09(10) ?
O20 Cl2 O21 109.41(11) ?
O23 Cl2 O21 108.63(11) ?
O20 Cl2 O22 109.93(9) ?
O23 Cl2 O22 109.63(10) ?
O21 Cl2 O22 108.09(10) ?

loop_
_geom_bond_atom_site_label_1
_geom_bond_atom_site_label_2
_geom_bond_distance
_geom_bond_publ_flag
Co O31 2.0457(13) y
Co O32 2.0459(14) y
Co N2 2.0742(16) y
Co N3 2.1330(15) y
Co O3 2.1627(13) y
Co O2 2.2028(13) y
O2 C20 1.440(2) ?
O2 C2 1.442(2) ?
O3 C30 1.441(2) ?
O3 C3 1.450(2) ?
N2 C25 1.338(2) ?
N2 C21 1.348(2) ?
N3 C35 1.336(3) ?
N3 C31 1.348(2) ?
C1 O1 1.406(2) ?
C1 O5 1.417(2) ?
C1 C2 1.527(3) ?
C1 H1 0.9800 ?
C2 C3 1.533(3) ?
C2 H2 0.9800 ?
C3 C4 1.529(2) ?
C3 H3 0.9800 ?
C4 O4 1.431(2) ?
C4 C5 1.529(3) ?
C4 H4 0.9800 ?
C5 O5 1.430(2) ?
C5 C6 1.512(3) ?
C5 H5 0.9800 ?
O1 C10 1.434(2) ?
C10 H10A 0.9600 ?
C10 H10B 0.9600 ?
C10 H10C 0.9600 ?
C20 C21 1.500(3) ?
C20 H20A 0.9700 ?
C20 H20B 0.9700 ?
C21 C22 1.383(3) ?
C22 C23 1.376(3) ?
C22 H22 0.9300 ?
C23 C24 1.386(3) ?
C23 H23 0.9300 ?
C24 C25 1.380(3) ?
C24 H24 0.9300 ?
C25 H25 0.9300 ?
C30 C31 1.510(3) ?
C30 H30A 0.9700 ?
C30 H30B 0.9700 ?
C31 C32 1.380(3) ?
C32 C33 1.383(3) ?
C32 H32 0.9300 ?
C33 C34 1.377(3) ?
C33 H33 0.9300 ?
C34 C35 1.386(3) ?
C34 H34 0.9300 ?
C35 H35 0.9300 ?
O4 C40 1.429(2) ?
C40 C41 1.518(3) ?
C40 H40A 0.9700 ?
C40 H40B 0.9700 ?
C41 C42 1.375(3) ?
C41 C46 1.385(3) ?
C42 C43 1.370(3) ?
C42 H42 0.9300 ?
C43 C44 1.380(3) ?
C43 H43 0.9300 ?
C44 C45 1.378(3) ?
C44 H44 0.9300 ?
C45 C46 1.419(3) ?
C45 H45 0.9300 ?
C46 H46 0.9300 ?
C6 O6 1.425(2) ?
C6 H6A 0.9700 ?
C6 H6B 0.9700 ?
O6 C60 1.433(2) ?
C60 C61 1.502(3) ?
C60 H60A 0.9700 ?
C60 H60B 0.9700 ?
C61 N6 1.356(3) ?
C61 C62 1.376(3) ?
C62 C63 1.385(3) ?
C62 H62 0.9300 ?
C63 C64 1.385(3) ?
C63 H63 0.9300 ?
C64 C65 1.384(3) ?
C64 H64 0.9300 ?
C65 N6 1.341(3) ?
C65 H65 0.9300 ?
Cl1 O10 1.4294(16) ?
Cl1 O11 1.4383(15) ?
Cl1 O13 1.4388(17) ?
Cl1 O12 1.4492(15) ?
O31 H31A 0.99(2) ?
O31 H31B 0.75(3) ?
O32 H32B 0.89(3) ?
O32 H32A 0.89(2) ?
O33 H33B 0.81(3) ?
O33 H33A 0.97(2) ?
Cl2 O20 1.4195(15) ?
Cl2 O23 1.4329(16) ?
Cl2 O21 1.4406(16) ?
Cl2 O22 1.4478(15) ?

loop_
_geom_hbond_atom_site_label_D
_geom_hbond_atom_site_label_H
_geom_hbond_atom_site_label_A
_geom_hbond_site_symmetry_A
_geom_hbond_distance_DH
_geom_hbond_distance_HA
_geom_hbond_distance_DA
_geom_hbond_angle_DHA
_geom_hbond_publ_flag
O31 H31A N6 3_756 1.00(2) 1.74(3) 2.736(2) 173(2) y
O31 H31B O23 . 0.75(2) 2.12(2) 2.860(2) 168(3) y
O32 H32A O22 . 0.89(2) 2.04(2) 2.912(2) 168(3) y
O32 H32B O33 . 0.89(3) 1.79(3) 2.677(2) 171(3) y
O33 H33A O12 . 0.97(2) 1.94(2) 2.885(2) 165(3) y
O33 H33B O13 4_567 0.81(3) 2.11(3) 2.919(3) 176(3) y

loop_
_geom_torsion_atom_site_label_1
_geom_torsion_atom_site_label_2
_geom_torsion_atom_site_label_3
_geom_torsion_atom_site_label_4
_geom_torsion
_geom_torsion_publ_flag
O31 Co O2 C20 118.65(12) ?
N2 Co O2 C20 26.15(11) ?
N3 Co O2 C20 -66.04(12) ?
O3 Co O2 C20 -142.24(12) ?
O31 Co O2 C2 -111.06(12) ?
N2 Co O2 C2 156.44(12) ?
N3 Co O2 C2 64.25(12) ?
O3 Co O2 C2 -11.95(11) ?
O31 Co O3 C30 -156.51(12) ?
O32 Co O3 C30 -60.78(12) ?
N2 Co O3 C30 95.73(15) ?
N3 Co O3 C30 23.20(12) ?
O2 Co O3 C30 118.66(12) ?
O31 Co O3 C3 70.17(11) ?
O32 Co O3 C3 165.90(11) ?
N2 Co O3 C3 -37.59(17) ?
N3 Co O3 C3 -110.13(11) ?
O2 Co O3 C3 -14.67(10) ?
O31 Co N2 C25 74.10(15) ?
O32 Co N2 C25 -20.53(16) ?
N3 Co N2 C25 -107.93(15) ?
O3 Co N2 C25 -176.52(12) ?
O2 Co N2 C25 160.57(16) ?
O31 Co N2 C21 -94.20(14) ?
O32 Co N2 C21 171.18(13) ?
N3 Co N2 C21 83.77(14) ?
O3 Co N2 C21 15.2(2) ?
O2 Co N2 C21 -7.73(13) ?
O32 Co N3 C35 -87.76(16) ?
N2 Co N3 C35 18.33(16) ?
O3 Co N3 C35 169.73(16) ?
O2 Co N3 C35 94.57(15) ?
O32 Co N3 C31 91.92(14) ?
N2 Co N3 C31 -161.99(13) ?
O3 Co N3 C31 -10.59(13) ?
O2 Co N3 C31 -85.75(13) ?
C20 O2 C2 C1 -78.21(18) ?
Co O2 C2 C1 153.43(11) ?
C20 O2 C2 C3 162.28(14) ?
Co O2 C2 C3 33.92(16) ?
O1 C1 C2 O2 173.97(14) ?
O5 C1 C2 O2 -62.93(19) ?
O1 C1 C2 C3 -68.11(18) ?
O5 C1 C2 C3 55.0(2) ?
C30 O3 C3 C4 142.05(15) ?
Co O3 C3 C4 -87.07(14) ?
C30 O3 C3 C2 -93.33(18) ?
Co O3 C3 C2 37.55(16) ?
O2 C2 C3 O3 -45.84(19) y
C1 C2 C3 O3 -165.44(14) ?
O2 C2 C3 C4 74.35(19) ?
C1 C2 C3 C4 -45.3(2) ?
O3 C3 C4 O4 -78.72(17) ?
C2 C3 C4 O4 158.98(15) ?
O3 C3 C4 C5 164.75(15) ?
C2 C3 C4 C5 42.5(2) ?
O4 C4 C5 O5 -165.81(14) ?
C3 C4 C5 O5 -48.2(2) ?
O4 C4 C5 C6 73.51(19) ?
C3 C4 C5 C6 -168.84(16) ?
O1 C1 O5 C5 54.27(19) ?
C2 C1 O5 C5 -64.56(19) ?
C6 C5 O5 C1 -176.16(15) ?
C4 C5 O5 C1 60.58(19) ?
O5 C1 O1 C10 63.8(2) ?
C2 C1 O1 C10 -174.51(15) ?
C2 O2 C20 C21 -169.19(14) ?
Co O2 C20 C21 -38.23(17) ?
C25 N2 C21 C22 0.9(3) ?
Co N2 C21 C22 169.78(14) ?
C25 N2 C21 C20 179.24(17) ?
Co N2 C21 C20 -11.9(2) ?
O2 C20 C21 N2 33.9(2) y
O2 C20 C21 C22 -147.75(17) ?
N2 C21 C22 C23 0.1(3) ?
C20 C21 C22 C23 -178.09(18) ?
C21 C22 C23 C24 -0.9(3) ?
C22 C23 C24 C25 0.7(3) ?
C21 N2 C25 C24 -1.2(3) ?
Co N2 C25 C24 -169.36(14) ?
C23 C24 C25 N2 0.4(3) ?
C3 O3 C30 C31 100.34(18) ?
Co O3 C30 C31 -31.74(18) ?
C35 N3 C31 C32 -1.5(3) ?
Co N3 C31 C32 178.81(14) ?
C35 N3 C31 C30 175.89(17) ?
Co N3 C31 C30 -3.8(2) ?
O3 C30 C31 N3 24.0(2) y
O3 C30 C31 C32 -158.60(17) ?
N3 C31 C32 C33 1.8(3) ?
C30 C31 C32 C33 -175.40(19) ?
C31 C32 C33 C34 -0.1(3) ?
C32 C33 C34 C35 -1.7(3) ?
C31 N3 C35 C34 -0.5(3) ?
Co N3 C35 C34 179.18(15) ?
C33 C34 C35 N3 2.1(3) ?
C5 C4 O4 C40 -133.70(17) ?
C3 C4 O4 C40 105.96(18) ?
C4 O4 C40 C41 -163.83(16) ?
O4 C40 C41 C42 66.7(3) ?
O4 C40 C41 C46 -112.6(2) ?
C46 C41 C42 C43 -1.0(3) ?
C40 C41 C42 C43 179.73(19) ?
C41 C42 C43 C44 1.0(3) ?
C42 C43 C44 C45 -0.5(3) ?
C43 C44 C45 C46 -0.1(3) ?
C42 C41 C46 C45 0.4(3) ?
C40 C41 C46 C45 179.71(18) ?
C44 C45 C46 C41 0.1(3) ?
O5 C5 C6 O6 -63.86(19) ?
C4 C5 C6 O6 59.0(2) ?
C5 C6 O6 C60 -167.98(15) ?
C6 O6 C60 C61 80.0(2) ?
O6 C60 C61 N6 -98.7(2) ?
O6 C60 C61 C62 79.0(2) ?
N6 C61 C62 C63 -0.8(3) ?
C60 C61 C62 C63 -178.38(17) ?
C61 C62 C63 C64 1.3(3) ?
C62 C63 C64 C65 -0.8(3) ?
C63 C64 C65 N6 -0.2(3) ?
C64 C65 N6 C61 0.7(3) ?
C62 C61 N6 C65 -0.2(3) ?
C60 C61 N6 C65 177.45(16) ?
